data_2010587
loop_
_publ_author_name
'Clark, Alex M.'
'Oliver, Allen G.'
'Rickard, Clifton E. F.'
'Wright, L. James'
'Roper, Warren R.'

_publ_section_title
;
 Bis(<i>N,N</i>'-dimethylimidazol-2-ylidene)mercury
 chlorotriiodomercury dimethyl sulfoxide solvate
;
_journal_issue 1
_journal_name_full 'Acta Crystallographica Section C'
_journal_page_first 26
_journal_page_last 27
_journal_paper_doi 10.1107/S0108270199012640
_journal_volume 56
_journal_year 2000
_chemical_formula_iupac '[Hg (C5 H8 N2)2][Hg Cl I3] . C2 H6 O S'
_chemical_formula_moiety 'C10 H16 Hg N4 2+ , Hg Cl I3 2- , C2 H6 O S'
_chemical_formula_sum 'C12 H22 Cl Hg2 I3 N4 O S'
_chemical_formula_weight 1087.73
_chemical_name_systematic
;
Bis(N,N'-dimethylimidazol-2-ylidene)mercury(II) Chlorotriiodomercurate(II)
Dimethylsulphoxide solvate.
;
_space_group_IT_number 62
_symmetry_cell_setting orthorhombic
_symmetry_space_group_name_Hall '-P 2ac 2n'
_symmetry_space_group_name_H-M 'P n m a'
_audit_creation_method SHELXL-97
_cell_angle_alpha 90.00
_cell_angle_beta 90.00
_cell_angle_gamma 90.00
_cell_formula_units_Z 4
_cell_length_a 9.61190(10)
_cell_length_b 13.49540(10)
_cell_length_c 18.514(3)
_cell_measurement_reflns_used 7498
_cell_measurement_temperature 203(2)
_cell_measurement_theta_max 28.31
_cell_measurement_theta_min 1.87
_cell_volume 2401.6(4)
_computing_cell_refinement 'SAINT (Siemens, 1994a)'
_computing_data_collection 'SMART (Siemens, 1994a)'
_computing_data_reduction SAINT
_computing_molecular_graphics 'SHELXTL (Siemens, 1994b)'
_computing_publication_material SHELXL97
_computing_structure_refinement 'SHELXL97 (Sheldrick, 1997b)'
_computing_structure_solution 'SHELXS97 (Sheldrick, 1997a)'
_diffrn_ambient_temperature 203(2)
_diffrn_measured_fraction_theta_full .872
_diffrn_measured_fraction_theta_max .872
_diffrn_measurement_device_type 'Siemens SMART CCD area-detector'
_diffrn_measurement_method \w
_diffrn_radiation_monochromator graphite
_diffrn_radiation_source 'fine-focus sealed tube'
_diffrn_radiation_type MoK\a
_diffrn_radiation_wavelength .71073
_diffrn_reflns_av_R_equivalents .0513
_diffrn_reflns_av_sigmaI/netI .0374
_diffrn_reflns_limit_h_max 12
_diffrn_reflns_limit_h_min -11
_diffrn_reflns_limit_k_max 17
_diffrn_reflns_limit_k_min -16
_diffrn_reflns_limit_l_max 23
_diffrn_reflns_limit_l_min -22
_diffrn_reflns_number 14997
_diffrn_reflns_theta_full 28.31
_diffrn_reflns_theta_max 28.31
_diffrn_reflns_theta_min 1.87
_diffrn_standards_decay_% 0
_exptl_absorpt_coefficient_mu 16.833
_exptl_absorpt_correction_T_max .4866
_exptl_absorpt_correction_T_min .0604
_exptl_absorpt_correction_type multi-scan
_exptl_absorpt_process_details '(Blessing, 1995)'
_exptl_crystal_colour Colourless
_exptl_crystal_density_diffrn 3.008
_exptl_crystal_density_method 'not measured'
_exptl_crystal_description Needle
_exptl_crystal_F_000 1928
_exptl_crystal_size_max .38
_exptl_crystal_size_mid .18
_exptl_crystal_size_min .05
_refine_diff_density_max 1.328
_refine_diff_density_min -2.282
_refine_ls_extinction_method none
_refine_ls_goodness_of_fit_ref 1.050
_refine_ls_hydrogen_treatment constr
_refine_ls_matrix_type full
_refine_ls_number_parameters 128
_refine_ls_number_reflns 2937
_refine_ls_number_restraints 0
_refine_ls_restrained_S_all 1.050
_refine_ls_R_factor_all .0537
_refine_ls_R_factor_gt .0383
_refine_ls_shift/su_max .018
_refine_ls_shift/su_mean .000
_refine_ls_structure_factor_coef Fsqd
_refine_ls_weighting_details 'w = 1/[\s^2^(Fo^2^)+(0.0576P)^2^+11.9641P] where P=(Fo^2^+2Fc^2^)/3'
_refine_ls_weighting_scheme calc
_refine_ls_wR_factor_ref .1099
_reflns_number_gt 2317
_reflns_number_total 2937
_reflns_threshold_expression I>2\s(I)
_cod_data_source_file ta1265.cif
_cod_data_source_block I
_cod_depositor_comments
;
The following automatic conversions were performed:
'_symmetry_cell_setting' value 'Orthorhombic' changed to 'orthorhombic'
according to '/home/saulius/struct/CIF-dictionaries/cif_core.dic'
dictionary named 'cif_core.dic' version 2.4.1 from
2010-06-29.

'_geom_bond_publ_flag' value 'Y' changed to 'y' according to
'/home/saulius/struct/CIF-dictionaries/cif_core.dic' dictionary named
'cif_core.dic' version 2.4.1 from 2010-06-29 (11 times).

Automatic conversion script
Id: cif_fix_enum 1527 2010-12-29 10:47:43Z saulius 

The following automatic conversions were performed:

'_symmetry_cell_setting' value 'Orthorhombic' changed to
'orthorhombic' according to
/home/saulius/struct/CIF-dictionaries/cif_core.dic dictionary named
'cif_core.dic' version 2.4.1 from 2010-06-29.

'_geom_bond_publ_flag'
value 'Y' changed to 'y' according to
/home/saulius/struct/CIF-dictionaries/cif_core.dic dictionary named
'cif_core.dic' version 2.4.1 from 2010-06-29 (11
times).

'_geom_angle_publ_flag' value 'Y' changed to 'y' according
to /home/saulius/struct/CIF-dictionaries/cif_core.dic dictionary
named 'cif_core.dic' version 2.4.1 from 2010-06-29 (6 times).

Automatic conversion script
Id: cif_fix_values 1715 2011-07-08 13:25:40Z adriana 

The following automatic conversions were performed:

'_refine_ls_weighting_scheme' value 'calc w =
1/[\s^2^(Fo^2^)+(0.0576P)^2^+11.9641P] where P=(Fo^2^+2Fc^2^)/3' was
changed to 'calc'. New tag '_refine_ls_weighting_details' was
created. The value of the new tag was set to 'w =
1/[\s^2^(Fo^2^)+(0.0576P)^2^+11.9641P] where P=(Fo^2^+2Fc^2^)/3'.

Automatic conversion script
Id: cif_fix_values 3143 2015-03-26 13:38:13Z robertas 
;
_cod_original_cell_volume 2401.57(5)
_cod_database_code 2010587
_cod_database_fobs_code 2010587

loop_
_symmetry_equiv_pos_as_xyz
'x, y, z'
'-x+1/2, -y, z+1/2'
'-x, y+1/2, -z'
'x+1/2, -y+1/2, -z+1/2'
'-x, -y, -z'
'x-1/2, y, -z-1/2'
'x, -y-1/2, z'
'-x-1/2, y-1/2, z-1/2'

loop_
_atom_site_label
_atom_site_fract_x
_atom_site_fract_y
_atom_site_fract_z
_atom_site_U_iso_or_equiv
_atom_site_adp_type
_atom_site_calc_flag
_atom_site_refinement_flags
_atom_site_occupancy
_atom_site_disorder_assembly
_atom_site_disorder_group
_atom_site_type_symbol
Hg1 .5000 .0000 .5000 .03826(15) Uani d S 1 . . Hg
N1 .3081(7) -.0459(5) .6294(4) .0362(15) Uani d . 1 . . N
N2 .4717(7) .0541(5) .6607(3) .0332(15) Uani d . 1 . . N
C1 .4214(8) .0030(6) .6044(4) .0322(17) Uani d . 1 . . C
C2 .2884(11) -.0244(7) .7009(5) .048(2) Uani d . 1 . . C
H2A .2172 -.0487 .7308 .058 Uiso calc R 1 . . H
C3 .3919(11) .0390(7) .7203(5) .048(2) Uani d . 1 . . C
H3A .4056 .0671 .7662 .057 Uiso calc R 1 . . H
C4 .2185(10) -.1117(8) .5866(6) .053(2) Uani d . 1 . . C
H4A .2752 -.1500 .5534 .079 Uiso calc R 1 . . H
H4B .1522 -.0724 .5594 .079 Uiso calc R 1 . . H
H4C .1688 -.1563 .6186 .079 Uiso calc R 1 . . H
C5 .5940(10) .1170(7) .6592(5) .046(2) Uani d . 1 . . C
H5A .5841 .1660 .6212 .069 Uiso calc R 1 . . H
H5B .6758 .0768 .6500 .069 Uiso calc R 1 . . H
H5C .6039 .1502 .7054 .069 Uiso calc R 1 . . H
Hg2 .32417(5) .2500 .38947(2) .03989(15) Uani d S 1 . . Hg
I1 .17973(6) .08099(5) .42725(4) .05136(19) Uani d . 1 . . I
I2 .47837(9) .2500 .26846(4) .0458(2) Uani d S 1 . . I
Cl1 .5064(3) .2500 .49906(14) .0359(6) Uani d S 1 . . Cl
S1 .5307(6) .2056(3) .8693(3) .0471(11) Uani d P .50 . . S
O1 .4624(12) .2500 .8022(5) .068(3) Uani d S 1 . . O
C6 .6926(17) .2500 .8765(11) .087(6) Uani d S 1 . . C
H6A .7463 .2304 .8345 .130 Uiso calc PR .50 . . H
H6B .7358 .2236 .9198 .130 Uiso calc PR .50 . . H
H6C .6895 .3217 .8795 .130 Uiso calc PR .50 . . H
C7 .437(2) .2500 .9406(8) .077(5) Uani d S 1 . . C
H7A .3432 .2243 .9384 .116 Uiso calc PR .50 . . H
H7B .4349 .3218 .9386 .116 Uiso calc PR .50 . . H
H7C .4807 .2292 .9854 .116 Uiso calc PR .50 . . H

loop_
_atom_site_aniso_label
_atom_site_aniso_U_11
_atom_site_aniso_U_22
_atom_site_aniso_U_33
_atom_site_aniso_U_12
_atom_site_aniso_U_13
_atom_site_aniso_U_23
Hg1 .0309(2) .0678(3) .0161(2) -.0077(2) .00256(16) -.00307(19)
N1 .040(4) .044(4) .025(3) .003(3) .011(3) -.002(3)
N2 .041(4) .041(4) .017(3) .003(3) .000(3) .000(3)
C1 .033(4) .041(4) .023(4) .001(3) .010(3) .003(3)
C2 .059(6) .057(6) .030(5) .004(5) .021(4) -.003(4)
C3 .066(6) .055(5) .023(4) .004(5) .009(4) -.002(4)
C4 .041(5) .065(6) .052(6) -.014(5) .015(5) -.011(5)
C5 .050(5) .055(5) .033(5) -.006(4) -.008(4) -.002(4)
Hg2 .0362(3) .0552(3) .0282(3) .000 -.00212(19) .000
I1 .0395(3) .0598(4) .0548(4) -.0027(3) -.0027(3) .0009(3)
I2 .0429(5) .0682(6) .0262(4) .000 .0004(3) .000
Cl1 .0319(13) .0536(17) .0222(14) .000 -.0046(10) .000
S1 .066(3) .041(2) .035(2) -.002(2) .001(2) -.0045(19)
O1 .070(7) .110(9) .025(5) .000 -.009(5) .000
C6 .049(10) .15(2) .065(12) .000 .009(8) .000
C7 .077(12) .124(16) .031(8) .000 -.004(8) .000

loop_
_atom_type_symbol
_atom_type_description
_atom_type_scat_dispersion_real
_atom_type_scat_dispersion_imag
_atom_type_scat_source
C C .0033 .0016 'International Tables Vol C Tables 4.2.6.8 and 6.1.1.4'
H H .0000 .0000 'International Tables Vol C Tables 4.2.6.8 and 6.1.1.4'
N N .0061 .0033 'International Tables Vol C Tables 4.2.6.8 and 6.1.1.4'
O O .0106 .0060 'International Tables Vol C Tables 4.2.6.8 and 6.1.1.4'
S S .1246 .1234 'International Tables Vol C Tables 4.2.6.8 and 6.1.1.4'
Cl Cl .1484 .1585 'International Tables Vol C Tables 4.2.6.8 and 6.1.1.4'
I I -.4742 1.8119 'International Tables Vol C Tables 4.2.6.8 and 6.1.1.4'
Hg Hg -2.3894 9.2266 'International Tables Vol C Tables 4.2.6.8 and 6.1.1.4'

loop_
_geom_angle_atom_site_label_1
_geom_angle_atom_site_label_2
_geom_angle_atom_site_label_3
_geom_angle_site_symmetry_1
_geom_angle_site_symmetry_3
_geom_angle
_geom_angle_publ_flag
C1 Hg1 C1 . 5_656 180.0 ?
C1 N1 C2 . . 109.7(8) ?
C1 N1 C4 . . 125.6(7) ?
C2 N1 C4 . . 124.7(8) ?
C1 N2 C3 . . 110.5(7) ?
C1 N2 C5 . . 125.4(7) ?
C3 N2 C5 . . 124.1(7) ?
N2 C1 N1 . . 106.0(7) ?
N2 C1 Hg1 . . 127.1(6) ?
N1 C1 Hg1 . . 126.9(6) ?
C3 C2 N1 . . 106.8(8) ?
N2 C3 C2 . . 107.0(8) ?
Cl1 Hg2 I2 . . 105.72(6) y
Cl1 Hg2 I1 . 7_565 97.87(4) y
I2 Hg2 I1 . 7_565 119.262(18) y
Cl1 Hg2 I1 . . 97.87(4) y
I2 Hg2 I1 . . 119.263(19) y
I1 Hg2 I1 7_565 . 111.44(3) y
O1 S1 C6 . . 108.9(8) ?
O1 S1 C7 . . 105.4(7) ?
C6 S1 C7 . . 107.6(9) ?

loop_
_geom_bond_atom_site_label_1
_geom_bond_atom_site_label_2
_geom_bond_site_symmetry_2
_geom_bond_distance
_geom_bond_publ_flag
Hg1 C1 . 2.076(7) y
Hg1 C1 5_656 2.076(7) ?
N1 C1 . 1.355(10) y
N1 C2 . 1.367(11) y
N1 C4 . 1.470(12) y
N2 C1 . 1.340(10) y
N2 C3 . 1.359(11) y
N2 C5 . 1.449(11) y
C2 C3 . 1.360(15) y
Hg2 Cl1 . 2.680(3) y
Hg2 I2 . 2.6863(9) y
Hg2 I1 7_565 2.7602(7) ?
Hg2 I1 . 2.7602(7) y
S1 O1 . 1.528(11) ?
S1 C6 . 1.672(16) ?
S1 C7 . 1.705(16) ?
